data_7107217
loop_
_publ_author_name
'Pawel Horeglad'
'Grzegorz Szczepaniak'
'Maciej Dranka'
'Janusz Zachara'

_publ_section_title
;
 The first facile stereoselectivity switch in the polymerization of
 rac-lactide--from heteroselective dialkylgallium alkoxides to
 isoselective dialkylgallium alkoxides stabilized with NHC carbenes
;
_journal_name_full Chem.Commun.
_journal_page_first 1171
_journal_paper_doi 10.1039/c2cc16072b
_journal_volume 48
_journal_year 2012
_chemical_absolute_configuration ad
_chemical_formula_moiety 'C24 H35 Ga N2 O'
_chemical_formula_sum 'C24 H35 Ga N2 O'
_chemical_formula_weight 437.26
_chemical_name_common
;(1,3-Dimesitylimidazolin-2-ylidene)-dimethyl-methoxy-
gallium(iii)
;
_chemical_name_systematic
;
(1,3-Dimesitylimidazolin-2-ylidene)-dimethyl-methoxy-gallium(iii)
;
_space_group_crystal_system orthorhombic
_space_group_IT_number 33
_space_group_name_Hall 'P 2c -2n'
_space_group_name_H-M_alt 'P n a 21'
_symmetry_cell_setting orthorhombic
_symmetry_Int_Tables_number 33
_symmetry_space_group_name_Hall 'P 2c -2n'
_symmetry_space_group_name_H-M 'P n a 21'
_atom_sites_solution_hydrogens geom
_atom_sites_solution_primary direct
_atom_sites_solution_secondary difmap
_audit_creation_date 2011-03-10
_audit_creation_method
;
Olex2 1.1
(compiled 2011.02.15 svn.r1672, GUI svn.r3494)
;
_cell_angle_alpha 90.00
_cell_angle_beta 90.00
_cell_angle_gamma 90.00
_cell_formula_units_Z 4
_cell_length_a 22.5330(4)
_cell_length_b 7.78830(12)
_cell_length_c 12.96404(20)
_cell_measurement_reflns_used 15137
_cell_measurement_temperature 100.0
_cell_measurement_theta_max 32.7668
_cell_measurement_theta_min 3.2637
_cell_volume 2275.11(6)
_computing_cell_refinement
;
CrysAlisPro, Agilent Technologies,
Version 1.171.35.7 (release 14-02-2011 CrysAlis171 .NET)
(compiled Feb 15 2011,09:34:54)
;
_computing_data_collection
;
CrysAlisPro, Agilent Technologies,
Version 1.171.35.7 (release 14-02-2011 CrysAlis171 .NET)
(compiled Feb 15 2011,09:34:54)
;
_computing_data_reduction
;
CrysAlisPro, Agilent Technologies,
Version 1.171.35.7 (release 14-02-2011 CrysAlis171 .NET)
(compiled Feb 15 2011,09:34:54)
;
_computing_molecular_graphics
;
O. V. Dolomanov, L. J. Bourhis, R. J. Gildea, J. A. K. Howard and H. Puschmann,
OLEX2: a complete structure solution, refinement and analysis program.
J. Appl. Cryst. (2009). 42, 339-341.
;
_computing_publication_material
;
O. V. Dolomanov, L. J. Bourhis, R. J. Gildea, J. A. K. Howard and H. Puschmann,
OLEX2: a complete structure solution, refinement and analysis program.
J. Appl. Cryst. (2009). 42, 339-341.
;
_computing_structure_refinement 'SHELXL-97 (Sheldrick, 1997)'
_computing_structure_solution 'SHELXS-97 (Sheldrick, 1990)'
_diffrn_ambient_temperature 100.0
_diffrn_detector_area_resol_mean 10.3347
_diffrn_measured_fraction_theta_full 0.942
_diffrn_measured_fraction_theta_max 0.942
_diffrn_measurement_details
;
1 omega -37.00 58.00 1.0000 8.0000
omega____ theta____ kappa____ phi______ frames
- -19.6509 77.0000 120.0000 95

2 omega -74.00 14.00 1.0000 8.0000
omega____ theta____ kappa____ phi______ frames
- -19.6509 -77.0000 0.0000 88

3 omega -32.00 -6.00 1.0000 8.0000
omega____ theta____ kappa____ phi______ frames
- -19.6509 77.0000 -30.0000 26

4 omega -53.00 43.00 1.0000 8.0000
omega____ theta____ kappa____ phi______ frames
- -19.6509 77.0000 -120.0000 96

5 omega -53.00 -15.00 1.0000 8.0000
omega____ theta____ kappa____ phi______ frames
- 19.9634 -38.0000 -150.0000 38

6 omega -19.00 10.00 1.0000 8.0000
omega____ theta____ kappa____ phi______ frames
- 19.9634 95.0000 -14.0000 29

7 omega 1.00 26.00 1.0000 8.0000
omega____ theta____ kappa____ phi______ frames
- 19.9634 -38.0000 -150.0000 25

8 omega 68.00 110.00 1.0000 8.0000
omega____ theta____ kappa____ phi______ frames
- 19.9634 179.0000 -120.0000 42
;
_diffrn_measurement_device_type 'Xcalibur, Atlas, Gemini ultra'
_diffrn_measurement_method '\w scans'
_diffrn_orient_matrix_UB_11 -0.0104558000
_diffrn_orient_matrix_UB_12 -0.0695479000
_diffrn_orient_matrix_UB_13 -0.0302822000
_diffrn_orient_matrix_UB_21 0.0274585000
_diffrn_orient_matrix_UB_22 -0.0023828000
_diffrn_orient_matrix_UB_23 -0.0266922000
_diffrn_orient_matrix_UB_31 0.0112758000
_diffrn_orient_matrix_UB_32 -0.0587673000
_diffrn_orient_matrix_UB_33 0.0369398000
_diffrn_radiation_monochromator graphite
_diffrn_radiation_type 'Mo K\a'
_diffrn_radiation_wavelength 0.71073
_diffrn_reflns_av_R_equivalents 0.0288
_diffrn_reflns_av_unetI/netI 0.0254
_diffrn_reflns_limit_h_max 34
_diffrn_reflns_limit_h_min -31
_diffrn_reflns_limit_k_max 11
_diffrn_reflns_limit_k_min -11
_diffrn_reflns_limit_l_max 19
_diffrn_reflns_limit_l_min -16
_diffrn_reflns_number 28944
_diffrn_reflns_theta_full 32.84
_diffrn_reflns_theta_max 32.84
_diffrn_reflns_theta_min 3.55
_diffrn_source 'Enhance (Mo) X-ray Source'
_exptl_absorpt_coefficient_mu 1.225
_exptl_absorpt_correction_T_max 0.782
_exptl_absorpt_correction_T_min 0.666
_exptl_absorpt_correction_type analytical
_exptl_absorpt_process_details
;
CrysAlisPro, Agilent Technologies,
Version 1.171.35.7 (release 14-02-2011 CrysAlis171 .NET)
(compiled Feb 15 2011,09:34:54)
Analytical numeric absorption correction using a multifaceted crystal
model based on expressions derived by R.C. Clark & J.S. Reid.
(Clark, R. C. & Reid, J. S. (1995). Acta Cryst. A51, 887-897)
;
_exptl_crystal_colour colorless
_exptl_crystal_density_diffrn 1.277
_exptl_crystal_density_method 'not measured'
_exptl_crystal_description prismatic
_exptl_crystal_F_000 928
_exptl_crystal_size_max 0.42
_exptl_crystal_size_mid 0.36
_exptl_crystal_size_min 0.25
_refine_diff_density_max 0.624
_refine_diff_density_min -0.362
_refine_diff_density_rms 0.052
_refine_ls_abs_structure_details
;
2933 Friedel pairs recorded
;
_refine_ls_abs_structure_Flack -0.005(6)
_refine_ls_extinction_method none
_refine_ls_goodness_of_fit_ref 1.051
_refine_ls_hydrogen_treatment constr
_refine_ls_matrix_type full
_refine_ls_number_parameters 262
_refine_ls_number_reflns 7072
_refine_ls_number_restraints 1
_refine_ls_restrained_S_all 1.051
_refine_ls_R_factor_all 0.0289
_refine_ls_R_factor_gt 0.0260
_refine_ls_shift/su_max 0.001
_refine_ls_shift/su_mean 0.000
_refine_ls_structure_factor_coef Fsqd
_refine_ls_weighting_details 'calc w=1/[\s^2^(Fo^2^)+(0.0353P)^2^+0.4776P] where P=(Fo^2^+2Fc^2^)/3'
_refine_ls_weighting_scheme calc
_refine_ls_wR_factor_gt 0.0637
_refine_ls_wR_factor_ref 0.0655
_reflns_number_gt 6667
_reflns_number_total 7072
_reflns_threshold_expression I>2\s(I)
_cod_data_source_file c2cc16072b.txt
_cod_data_source_block 2b
_cod_database_code 7107217

loop_
_space_group_symop_id
_space_group_symop_operation_xyz
1 'x, y, z'
2 '-x, -y, z+1/2'
3 '-x+1/2, y+1/2, z+1/2'
4 'x+1/2, -y+1/2, z'

loop_
_atom_site_label
_atom_site_type_symbol
_atom_site_fract_x
_atom_site_fract_y
_atom_site_fract_z
_atom_site_U_iso_or_equiv
_atom_site_adp_type
_atom_site_occupancy
_atom_site_symmetry_multiplicity
_atom_site_calc_flag
_atom_site_refinement_flags
Ga1 Ga 0.177937(6) 0.714741(17) 0.416930(17) 0.01349(4) Uani 1 1 d .
O1 O 0.13980(5) 0.82631(15) 0.30696(9) 0.0212(2) Uani 1 1 d .
N1 N 0.25670(5) 0.41776(16) 0.33954(9) 0.0130(2) Uani 1 1 d .
N2 N 0.16430(5) 0.37300(15) 0.30194(9) 0.0124(2) Uani 1 1 d .
C1 C 0.20160(6) 0.47879(17) 0.35007(10) 0.0112(2) Uani 1 1 d .
C2 C 0.19404(7) 0.22404(18) 0.25331(12) 0.0153(3) Uani 1 1 d .
H2A H 0.1881 0.2236 0.1776 0.018 Uiso 1 1 calc R
H2B H 0.1795 0.1143 0.2824 0.018 Uiso 1 1 calc R
C3 C 0.25908(7) 0.2550(2) 0.28123(13) 0.0174(3) Uani 1 1 d .
H3A H 0.2749 0.1605 0.3243 0.021 Uiso 1 1 calc R
H3B H 0.2839 0.2666 0.2186 0.021 Uiso 1 1 calc R
C4 C 0.12437(8) 0.6754(2) 0.53565(13) 0.0232(3) Uani 1 1 d .
H4A H 0.1448 0.6052 0.5874 0.035 Uiso 1 1 calc R
H4B H 0.0886 0.6155 0.5121 0.035 Uiso 1 1 calc R
H4C H 0.1133 0.7859 0.5661 0.035 Uiso 1 1 calc R
C5 C 0.25054(7) 0.8497(2) 0.44722(14) 0.0251(3) Uani 1 1 d .
H5A H 0.2739 0.7908 0.5003 0.038 Uiso 1 1 calc R
H5B H 0.2393 0.9640 0.4721 0.038 Uiso 1 1 calc R
H5C H 0.2743 0.8611 0.3843 0.038 Uiso 1 1 calc R
C6 C 0.07889(7) 0.8520(2) 0.30709(14) 0.0246(3) Uani 1 1 d .
H6A H 0.0606 0.7782 0.3594 0.037 Uiso 1 1 calc R
H6B H 0.0627 0.8235 0.2390 0.037 Uiso 1 1 calc R
H6C H 0.0703 0.9725 0.3230 0.037 Uiso 1 1 calc R
C7 C 0.30919(6) 0.47809(18) 0.39054(10) 0.0115(2) Uani 1 1 d .
C8 C 0.31787(6) 0.43990(19) 0.49471(12) 0.0130(2) Uani 1 1 d .
C9 C 0.37122(6) 0.48926(19) 0.54048(11) 0.0159(3) Uani 1 1 d .
H9 H 0.3778 0.4638 0.6112 0.019 Uiso 1 1 calc R
C10 C 0.41499(7) 0.5745(2) 0.48540(13) 0.0175(3) Uani 1 1 d .
C11 C 0.40469(7) 0.6125(2) 0.38239(12) 0.0182(3) Uani 1 1 d .
H11 H 0.4343 0.6720 0.3443 0.022 Uiso 1 1 calc R
C12 C 0.35210(6) 0.56578(19) 0.33327(11) 0.0149(2) Uani 1 1 d .
C13 C 0.10083(6) 0.38290(17) 0.30647(11) 0.0121(2) Uani 1 1 d .
C14 C 0.06930(6) 0.45237(17) 0.22400(11) 0.0132(2) Uani 1 1 d .
C15 C 0.00734(6) 0.45769(18) 0.23068(11) 0.0154(2) Uani 1 1 d .
H15 H -0.0148 0.5062 0.1755 0.018 Uiso 1 1 calc R
C16 C -0.02263(6) 0.39358(19) 0.31631(11) 0.0154(3) Uani 1 1 d .
C17 C 0.01027(6) 0.32025(19) 0.39570(10) 0.0152(3) Uani 1 1 d .
H17 H -0.0099 0.2744 0.4539 0.018 Uiso 1 1 calc R
C18 C 0.07201(6) 0.31226(18) 0.39213(11) 0.0139(2) Uani 1 1 d .
C19 C 0.27117(7) 0.3509(2) 0.55848(12) 0.0184(3) Uani 1 1 d .
H19A H 0.2873 0.3248 0.6269 0.028 Uiso 1 1 calc R
H19B H 0.2593 0.2440 0.5244 0.028 Uiso 1 1 calc R
H19C H 0.2365 0.4261 0.5656 0.028 Uiso 1 1 calc R
C20 C 0.47252(7) 0.6246(2) 0.53686(15) 0.0271(4) Uani 1 1 d .
H20A H 0.5046 0.5507 0.5115 0.041 Uiso 1 1 calc R
H20B H 0.4687 0.6109 0.6117 0.041 Uiso 1 1 calc R
H20C H 0.4817 0.7446 0.5208 0.041 Uiso 1 1 calc R
C21 C 0.34138(8) 0.6135(2) 0.22222(13) 0.0249(3) Uani 1 1 d .
H21A H 0.3664 0.7118 0.2038 0.037 Uiso 1 1 calc R
H21B H 0.2995 0.6440 0.2128 0.037 Uiso 1 1 calc R
H21C H 0.3513 0.5158 0.1778 0.037 Uiso 1 1 calc R
C22 C 0.10110(7) 0.5215(2) 0.13032(11) 0.0188(3) Uani 1 1 d .
H22A H 0.1313 0.6046 0.1521 0.028 Uiso 1 1 calc R
H22B H 0.0725 0.5780 0.0847 0.028 Uiso 1 1 calc R
H22C H 0.1202 0.4267 0.0934 0.028 Uiso 1 1 calc R
C23 C -0.08939(6) 0.4011(2) 0.32367(13) 0.0221(3) Uani 1 1 d .
H23A H -0.1041 0.2964 0.3569 0.033 Uiso 1 1 calc R
H23B H -0.1063 0.4106 0.2543 0.033 Uiso 1 1 calc R
H23C H -0.1011 0.5013 0.3647 0.033 Uiso 1 1 calc R
C24 C 0.10612(7) 0.2288(2) 0.47812(12) 0.0195(3) Uani 1 1 d .
H24A H 0.1297 0.1335 0.4505 0.029 Uiso 1 1 calc R
H24B H 0.0783 0.1850 0.5300 0.029 Uiso 1 1 calc R
H24C H 0.1326 0.3134 0.5100 0.029 Uiso 1 1 calc R

loop_
_atom_site_aniso_label
_atom_site_aniso_U_11
_atom_site_aniso_U_22
_atom_site_aniso_U_33
_atom_site_aniso_U_23
_atom_site_aniso_U_13
_atom_site_aniso_U_12
Ga1 0.01318(6) 0.01219(6) 0.01511(7) -0.00250(7) -0.00186(6) 0.00174(5)
O1 0.0240(6) 0.0200(5) 0.0197(5) 0.0046(4) -0.0029(4) 0.0029(4)
N1 0.0108(5) 0.0134(5) 0.0148(5) -0.0029(4) -0.0016(4) 0.0014(4)
N2 0.0090(5) 0.0134(5) 0.0148(5) -0.0028(4) -0.0001(4) 0.0001(4)
C1 0.0111(5) 0.0123(6) 0.0102(6) 0.0014(4) -0.0003(4) -0.0001(4)
C2 0.0133(6) 0.0147(6) 0.0179(7) -0.0054(5) -0.0012(5) 0.0012(5)
C3 0.0130(6) 0.0163(6) 0.0230(7) -0.0067(5) -0.0007(5) 0.0023(5)
C4 0.0215(7) 0.0272(8) 0.0208(7) -0.0057(6) 0.0027(6) 0.0032(6)
C5 0.0210(7) 0.0157(7) 0.0386(10) -0.0059(6) -0.0071(6) -0.0005(6)
C6 0.0221(7) 0.0264(8) 0.0253(8) -0.0002(6) -0.0014(6) 0.0044(6)
C7 0.0089(5) 0.0116(6) 0.0139(6) -0.0010(4) -0.0008(4) 0.0007(4)
C8 0.0122(6) 0.0123(6) 0.0144(6) -0.0008(5) 0.0005(5) 0.0016(4)
C9 0.0145(6) 0.0172(6) 0.0160(6) -0.0033(5) -0.0041(5) 0.0030(5)
C10 0.0115(6) 0.0173(7) 0.0236(7) -0.0066(5) -0.0023(5) 0.0007(5)
C11 0.0120(6) 0.0198(7) 0.0228(7) -0.0027(5) 0.0036(5) -0.0042(5)
C12 0.0118(6) 0.0162(6) 0.0167(6) 0.0001(5) 0.0018(5) -0.0007(5)
C13 0.0096(5) 0.0136(6) 0.0130(6) -0.0012(4) -0.0016(4) -0.0008(4)
C14 0.0119(6) 0.0147(6) 0.0129(6) 0.0009(4) -0.0017(4) -0.0009(5)
C15 0.0124(6) 0.0175(6) 0.0162(6) -0.0010(5) -0.0041(5) -0.0003(5)
C16 0.0114(6) 0.0160(6) 0.0187(7) -0.0034(5) -0.0014(5) -0.0014(5)
C17 0.0126(5) 0.0175(6) 0.0155(7) -0.0003(4) 0.0013(4) -0.0018(5)
C18 0.0137(6) 0.0140(6) 0.0140(6) 0.0001(4) -0.0018(4) -0.0010(5)
C19 0.0182(6) 0.0194(7) 0.0177(7) 0.0035(5) 0.0021(5) -0.0017(6)
C20 0.0139(6) 0.0336(9) 0.0338(9) -0.0113(7) -0.0051(6) -0.0028(6)
C21 0.0259(8) 0.0300(9) 0.0187(7) 0.0057(6) 0.0023(6) -0.0054(7)
C22 0.0159(6) 0.0232(7) 0.0172(7) 0.0051(5) -0.0001(5) -0.0008(5)
C23 0.0103(6) 0.0293(8) 0.0268(8) 0.0003(6) -0.0005(5) -0.0014(5)
C24 0.0174(7) 0.0234(7) 0.0175(7) 0.0056(5) -0.0032(5) -0.0015(6)

loop_
_atom_type_symbol
_atom_type_description
_atom_type_scat_dispersion_real
_atom_type_scat_dispersion_imag
_atom_type_scat_source
C C 0.0033 0.0016 'International Tables Vol C Tables 4.2.6.8 and 6.1.1.4'
H H 0.0000 0.0000 'International Tables Vol C Tables 4.2.6.8 and 6.1.1.4'
Ga Ga 0.2307 1.6083 'International Tables Vol C Tables 4.2.6.8 and 6.1.1.4'
N N 0.0061 0.0033 'International Tables Vol C Tables 4.2.6.8 and 6.1.1.4'
O O 0.0106 0.0060 'International Tables Vol C Tables 4.2.6.8 and 6.1.1.4'

loop_
_exptl_crystal_face_index_h
_exptl_crystal_face_index_k
_exptl_crystal_face_index_l
_exptl_crystal_face_perp_dist
1 0 0 0.146
-1 0 0 0.169
2 1 1 0.154
2 -1 1 0.138
-2 1 1 0.193
-2 -1 1 0.139
1 1 0 0.132
-1 1 0 0.164
1 -1 0 0.117
-1 -1 0 0.115
0 0 -1 0.160
0 0 1 0.260

loop_
_geom_angle_atom_site_label_1
_geom_angle_atom_site_label_2
_geom_angle_atom_site_label_3
_geom_angle
O1 Ga1 C1 101.99(5)
O1 Ga1 C4 112.52(6)
O1 Ga1 C5 106.41(6)
C4 Ga1 C1 109.88(6)
C4 Ga1 C5 115.53(7)
C5 Ga1 C1 109.63(6)
C6 O1 Ga1 121.25(11)
C1 N1 C3 113.03(11)
C1 N1 C7 127.05(12)
C7 N1 C3 119.16(11)
C1 N2 C2 113.47(11)
C1 N2 C13 125.25(12)
C13 N2 C2 120.75(11)
N1 C1 Ga1 126.09(10)
N2 C1 Ga1 125.04(10)
N2 C1 N1 108.57(12)
N2 C2 H2A 111.3
N2 C2 H2B 111.3
N2 C2 C3 102.11(11)
H2A C2 H2B 109.2
C3 C2 H2A 111.3
C3 C2 H2B 111.3
N1 C3 C2 102.80(11)
N1 C3 H3A 111.2
N1 C3 H3B 111.2
C2 C3 H3A 111.2
C2 C3 H3B 111.2
H3A C3 H3B 109.1
Ga1 C4 H4A 109.5
Ga1 C4 H4B 109.5
Ga1 C4 H4C 109.5
H4A C4 H4B 109.5
H4A C4 H4C 109.5
H4B C4 H4C 109.5
Ga1 C5 H5A 109.5
Ga1 C5 H5B 109.5
Ga1 C5 H5C 109.5
H5A C5 H5B 109.5
H5A C5 H5C 109.5
H5B C5 H5C 109.5
O1 C6 H6A 109.5
O1 C6 H6B 109.5
O1 C6 H6C 109.5
H6A C6 H6B 109.5
H6A C6 H6C 109.5
H6B C6 H6C 109.5
C8 C7 N1 119.44(12)
C8 C7 C12 121.40(13)
C12 C7 N1 119.06(12)
C7 C8 C19 122.05(13)
C9 C8 C7 118.26(13)
C9 C8 C19 119.68(13)
C8 C9 H9 119.1
C10 C9 C8 121.73(14)
C10 C9 H9 119.1
C9 C10 C11 118.60(14)
C9 C10 C20 120.46(15)
C11 C10 C20 120.94(16)
C10 C11 H11 119.1
C10 C11 C12 121.77(14)
C12 C11 H11 119.1
C7 C12 C21 121.17(13)
C11 C12 C7 118.24(13)
C11 C12 C21 120.57(13)
C14 C13 N2 119.88(12)
C14 C13 C18 121.69(12)
C18 C13 N2 118.32(12)
C13 C14 C15 118.21(13)
C13 C14 C22 120.94(12)
C15 C14 C22 120.85(13)
C14 C15 H15 119.2
C16 C15 C14 121.52(13)
C16 C15 H15 119.2
C15 C16 C23 121.36(14)
C17 C16 C15 118.60(13)
C17 C16 C23 120.04(13)
C16 C17 H17 119.1
C16 C17 C18 121.73(13)
C18 C17 H17 119.1
C13 C18 C24 121.45(13)
C17 C18 C13 118.17(13)
C17 C18 C24 120.37(13)
C8 C19 H19A 109.5
C8 C19 H19B 109.5
C8 C19 H19C 109.5
H19A C19 H19B 109.5
H19A C19 H19C 109.5
H19B C19 H19C 109.5
C10 C20 H20A 109.5
C10 C20 H20B 109.5
C10 C20 H20C 109.5
H20A C20 H20B 109.5
H20A C20 H20C 109.5
H20B C20 H20C 109.5
C12 C21 H21A 109.5
C12 C21 H21B 109.5
C12 C21 H21C 109.5
H21A C21 H21B 109.5
H21A C21 H21C 109.5
H21B C21 H21C 109.5
C14 C22 H22A 109.5
C14 C22 H22B 109.5
C14 C22 H22C 109.5
H22A C22 H22B 109.5
H22A C22 H22C 109.5
H22B C22 H22C 109.5
C16 C23 H23A 109.5
C16 C23 H23B 109.5
C16 C23 H23C 109.5
H23A C23 H23B 109.5
H23A C23 H23C 109.5
H23B C23 H23C 109.5
C18 C24 H24A 109.5
C18 C24 H24B 109.5
C18 C24 H24C 109.5
H24A C24 H24B 109.5
H24A C24 H24C 109.5
H24B C24 H24C 109.5

loop_
_geom_bond_atom_site_label_1
_geom_bond_atom_site_label_2
_geom_bond_distance
Ga1 O1 1.8778(11)
Ga1 C1 2.1007(13)
Ga1 C4 1.9798(17)
Ga1 C5 1.9838(16)
O1 C6 1.387(2)
N1 C1 1.3365(17)
N1 C3 1.4771(19)
N1 C7 1.4342(17)
N2 C1 1.3322(17)
N2 C2 1.4807(18)
N2 C13 1.4335(17)
C2 H2A 0.9900
C2 H2B 0.9900
C2 C3 1.529(2)
C3 H3A 0.9900
C3 H3B 0.9900
C4 H4A 0.9800
C4 H4B 0.9800
C4 H4C 0.9800
C5 H5A 0.9800
C5 H5B 0.9800
C5 H5C 0.9800
C6 H6A 0.9800
C6 H6B 0.9800
C6 H6C 0.9800
C7 C8 1.397(2)
C7 C12 1.3972(19)
C8 C9 1.3946(19)
C8 C19 1.507(2)
C9 H9 0.9500
C9 C10 1.387(2)
C10 C11 1.387(2)
C10 C20 1.509(2)
C11 H11 0.9500
C11 C12 1.394(2)
C12 C21 1.506(2)
C13 C14 1.3930(19)
C13 C18 1.3991(19)
C14 C15 1.3995(19)
C14 C22 1.509(2)
C15 H15 0.9500
C15 C16 1.392(2)
C16 C17 1.391(2)
C16 C23 1.508(2)
C17 H17 0.9500
C17 C18 1.3934(19)
C18 C24 1.502(2)
C19 H19A 0.9800
C19 H19B 0.9800
C19 H19C 0.9800
C20 H20A 0.9800
C20 H20B 0.9800
C20 H20C 0.9800
C21 H21A 0.9800
C21 H21B 0.9800
C21 H21C 0.9800
C22 H22A 0.9800
C22 H22B 0.9800
C22 H22C 0.9800
C23 H23A 0.9800
C23 H23B 0.9800
C23 H23C 0.9800
C24 H24A 0.9800
C24 H24B 0.9800
C24 H24C 0.9800
